data_4125586
loop_
_publ_author_name
'Campos, Jes\'us'

_publ_section_title
;
 Dihydrogen and Acetylene Activation by a Gold(I)/Platinum(0) Transition
 Metal Only Frustrated Lewis Pair.
;
_journal_issue 8
_journal_name_full 'Journal of the American Chemical Society'
_journal_page_first 2944
_journal_page_last 2947
_journal_paper_doi 10.1021/jacs.7b00491
_journal_volume 139
_journal_year 2017
_chemical_formula_sum 'C90 H111 Au B F24 P3 Pt'
_chemical_formula_weight 2144.56
_chemical_melting_point ?
_space_group_crystal_system triclinic
_space_group_IT_number 2
_space_group_name_Hall '-P 1'
_space_group_name_H-M_alt 'P -1'
_symmetry_space_group_name_Hall '-P 1'
_symmetry_space_group_name_H-M 'P -1'
_atom_sites_solution_hydrogens geom
_audit_creation_method SHELXL-2014/7
_cell_angle_alpha 95.0490(10)
_cell_angle_beta 106.6740(10)
_cell_angle_gamma 95.9030(10)
_cell_formula_units_Z 2
_cell_length_a 12.8836(4)
_cell_length_b 17.8107(5)
_cell_length_c 21.6813(7)
_cell_measurement_reflns_used 9937
_cell_measurement_temperature 193(2)
_cell_measurement_theta_max 22.26
_cell_measurement_theta_min 2.30
_cell_volume 4704.5(3)
_computing_cell_refinement 'Bruker SAINT'
_computing_data_collection 'Bruker APEX2'
_computing_data_reduction 'Bruker SAINT A'
_computing_structure_refinement 'SHELXL-2014/7 (Sheldrick, 2014)'
_computing_structure_solution 'SHELXT 2014/5 (Sheldrick, 2014)'
_diffrn_ambient_temperature 193(2)
_diffrn_measured_fraction_theta_full 0.999
_diffrn_measured_fraction_theta_max 0.999
_diffrn_measurement_device_type 'Bruker APEX-II CCD'
_diffrn_measurement_method '\f and \w scans'
_diffrn_radiation_monochromator graphite
_diffrn_radiation_source 'fine-focus sealed tube'
_diffrn_radiation_type MoK\a
_diffrn_radiation_wavelength 0.71073
_diffrn_reflns_av_R_equivalents 0.0598
_diffrn_reflns_av_unetI/netI 0.0689
_diffrn_reflns_Laue_measured_fraction_full 0.999
_diffrn_reflns_Laue_measured_fraction_max 0.999
_diffrn_reflns_limit_h_max 15
_diffrn_reflns_limit_h_min -15
_diffrn_reflns_limit_k_max 21
_diffrn_reflns_limit_k_min -20
_diffrn_reflns_limit_l_max 25
_diffrn_reflns_limit_l_min -26
_diffrn_reflns_number 72310
_diffrn_reflns_point_group_measured_fraction_full 0.999
_diffrn_reflns_point_group_measured_fraction_max 0.999
_diffrn_reflns_theta_full 25.242
_diffrn_reflns_theta_max 25.250
_diffrn_reflns_theta_min 1.663
_exptl_absorpt_coefficient_mu 3.183
_exptl_absorpt_correction_T_max 0.987
_exptl_absorpt_correction_T_min 0.456
_exptl_absorpt_correction_type multi-scan
_exptl_absorpt_process_details
; 
 SADABS, Bruker (2006). APEX 2. Version 2.1. Bruker Analytical
 X-ray Solutions, Madison, Wisconsin, USA. 
;
_exptl_crystal_colour yellow
_exptl_crystal_density_diffrn 1.514
_exptl_crystal_description plate
_exptl_crystal_F_000 2148
_exptl_crystal_size_max 0.20
_exptl_crystal_size_mid 0.12
_exptl_crystal_size_min 0.04
_refine_diff_density_max 2.429
_refine_diff_density_min -0.949
_refine_diff_density_rms 0.126
_refine_ls_extinction_method none
_refine_ls_goodness_of_fit_ref 1.030
_refine_ls_hydrogen_treatment constr
_refine_ls_matrix_type full
_refine_ls_number_parameters 1379
_refine_ls_number_reflns 17030
_refine_ls_number_restraints 988
_refine_ls_restrained_S_all 2.058
_refine_ls_R_factor_all 0.0940
_refine_ls_R_factor_gt 0.0498
_refine_ls_shift/su_max 0.001
_refine_ls_shift/su_mean 0.000
_refine_ls_structure_factor_coef Fsqd
_refine_ls_weighting_details 'w=1/[\s^2^(Fo^2^)+(0.0490P)^2^+23.5316P] where P=(Fo^2^+2Fc^2^)/3'
_refine_ls_weighting_scheme calc
_refine_ls_wR_factor_gt 0.1069
_refine_ls_wR_factor_ref 0.1271
_reflns_Friedel_coverage 0.000
_reflns_number_gt 11272
_reflns_number_total 17030
_reflns_threshold_expression 'I > 2\s(I)'
_cod_data_source_file ja7b00491_si_004.cif
_cod_data_source_block 7
_cod_depositor_comments
;
The following automatic conversions were performed:

'_chemical_melting_point' value 'not measured' was changed to '?' -
the value is undefined or not given.

Automatic conversion script
Id: cif_fix_values 4973 2017-02-22 13:04:09Z antanas 

 Adding full bibliography for 4125586--4125588.cif.
;
_cod_database_code 4125586
_shelx_shelxl_version_number 2014/7
_shelx_space_group_comment
;
The symmetry employed for this shelxl refinement is uniquely defined
by the following loop, which should always be used as a source of
symmetry information in preference to the above space-group names.
They are only intended as comments.
;

loop_
_space_group_symop_operation_xyz
'x, y, z'
'-x, -y, -z'

loop_
_atom_site_label
_atom_site_type_symbol
_atom_site_fract_x
_atom_site_fract_y
_atom_site_fract_z
_atom_site_U_iso_or_equiv
_atom_site_adp_type
_atom_site_occupancy
_atom_site_site_symmetry_order
_atom_site_calc_flag
_atom_site_refinement_flags_posn
_atom_site_refinement_flags_adp
_atom_site_refinement_flags_occupancy
_atom_site_disorder_assembly
_atom_site_disorder_group
Au1 Au 0.95959(3) 0.20002(2) 0.37028(2) 0.03373(10) Uani 1 1 d . . . . .
Pt1 Pt 0.98855(3) 0.19897(2) 0.14850(2) 0.03506(10) Uani 1 1 d . . . . .
P1 P 0.95645(19) 0.16140(11) 0.46737(10) 0.0365(5) Uani 1 1 d . . . . .
P2 P 1.1775(2) 0.23987(14) 0.18292(12) 0.0526(6) Uani 1 1 d . . . . .
P3 P 0.8037(2) 0.15810(17) 0.09368(12) 0.0610(8) Uani 1 1 d . . . . .
C1 C 0.9286(6) 0.2273(4) 0.5290(3) 0.0258(16) Uani 1 1 d . . . . .
C2 C 0.9044(6) 0.3000(4) 0.5132(3) 0.0285(16) Uani 1 1 d . . . . .
C3 C 0.8717(7) 0.3485(4) 0.5562(4) 0.0380(19) Uani 1 1 d . . . . .
H3 H 0.8561 0.3975 0.5455 0.046 Uiso 1 1 calc R U . . .
C4 C 0.8617(7) 0.3271(5) 0.6134(4) 0.043(2) Uani 1 1 d . . . . .
H4 H 0.8362 0.3599 0.6411 0.052 Uiso 1 1 calc R U . . .
C5 C 0.8892(7) 0.2568(5) 0.6307(4) 0.039(2) Uani 1 1 d . . . . .
H5 H 0.8834 0.2424 0.6708 0.047 Uiso 1 1 calc R U . . .
C6 C 0.9256(5) 0.2066(4) 0.5899(3) 0.0223(15) Uani 1 1 d . . . . .
C7 C 0.9146(6) 0.3330(4) 0.4530(4) 0.0326(18) Uani 1 1 d . . . . .
C8 C 1.0166(6) 0.3687(4) 0.4514(4) 0.0329(18) Uani 1 1 d . . . . .
C9 C 1.0200(7) 0.4058(4) 0.3987(4) 0.045(2) Uani 1 1 d . . . . .
H9 H 1.0882 0.4300 0.3970 0.054 Uiso 1 1 calc R U . . .
C10 C 0.9280(8) 0.4087(5) 0.3488(4) 0.050(2) Uani 1 1 d . . . . .
H10 H 0.9327 0.4356 0.3135 0.060 Uiso 1 1 calc R U . . .
C11 C 0.8293(8) 0.3732(5) 0.3494(4) 0.045(2) Uani 1 1 d . . . . .
H11 H 0.7662 0.3741 0.3137 0.054 Uiso 1 1 calc R U . . .
C12 C 0.8200(6) 0.3356(4) 0.4021(4) 0.0338(18) Uani 1 1 d . . . . .
C13 C 1.1199(7) 0.3680(5) 0.5068(4) 0.044(2) Uani 1 1 d . . . . .
H13 H 1.1017 0.3334 0.5372 0.052 Uiso 1 1 calc R U . . .
C14 C 1.2112(8) 0.3391(6) 0.4846(5) 0.065(3) Uani 1 1 d . . . . .
H14A H 1.1835 0.2908 0.4564 0.097 Uiso 1 1 calc R U . . .
H14B H 1.2706 0.3313 0.5225 0.097 Uiso 1 1 calc R U . . .
H14C H 1.2387 0.3765 0.4605 0.097 Uiso 1 1 calc R U . . .
C15 C 1.1604(9) 0.4486(6) 0.5449(6) 0.085(4) Uani 1 1 d . . . . .
H15A H 1.1727 0.4846 0.5153 0.128 Uiso 1 1 calc R U . . .
H15B H 1.2290 0.4476 0.5791 0.128 Uiso 1 1 calc R U . . .
H15C H 1.1052 0.4645 0.5645 0.128 Uiso 1 1 calc R U . . .
C16 C 0.7094(7) 0.2961(5) 0.4013(4) 0.045(2) Uani 1 1 d . . . . .
H16 H 0.7194 0.2755 0.4437 0.054 Uiso 1 1 calc R U . . .
C17 C 0.6682(8) 0.2284(6) 0.3480(6) 0.078(3) Uani 1 1 d . . . . .
H17A H 0.6020 0.2003 0.3528 0.117 Uiso 1 1 calc R U . . .
H17B H 0.7247 0.1948 0.3518 0.117 Uiso 1 1 calc R U . . .
H17C H 0.6513 0.2469 0.3054 0.117 Uiso 1 1 calc R U . . .
C18 C 0.6252(8) 0.3494(6) 0.3955(5) 0.060(3) Uani 1 1 d . . . . .
H18A H 0.6510 0.3908 0.4315 0.090 Uiso 1 1 calc R U . . .
H18B H 0.5565 0.3217 0.3972 0.090 Uiso 1 1 calc R U . . .
H18C H 0.6131 0.3706 0.3542 0.090 Uiso 1 1 calc R U . . .
C19 C 0.9610(6) 0.1368(4) 0.6182(3) 0.0303(17) Uani 1 1 d . . . . .
C20 C 1.0719 0.1405 0.6509 0.043 Uani 1 1 d D . . . .
C21 C 1.1097(8) 0.0757(5) 0.6798(4) 0.052(2) Uani 1 1 d . . . . .
H21 H 1.1852 0.0766 0.7018 0.062 Uiso 1 1 calc R U . . .
C22 C 1.0381(9) 0.0127(5) 0.6759(4) 0.054(3) Uani 1 1 d . . . . .
H22 H 1.0640 -0.0310 0.6941 0.065 Uiso 1 1 calc R U . . .
C23 C 0.9292(9) 0.0119(5) 0.6461(4) 0.050(2) Uani 1 1 d . . . . .
H23 H 0.8803 -0.0324 0.6447 0.060 Uiso 1 1 calc R U . . .
C24 C 0.8876(7) 0.0731(4) 0.6178(3) 0.0351(19) Uani 1 1 d . . . . .
C25 C 1.1548(8) 0.2110(6) 0.6583(5) 0.066(3) Uani 1 1 d . . . . .
H25 H 1.1265 0.2399 0.6209 0.080 Uiso 1 1 calc R U . . .
C26 C 1.2688(8) 0.1952(7) 0.6591(7) 0.098(4) Uani 1 1 d . . . . .
H26A H 1.3098 0.2412 0.6516 0.147 Uiso 1 1 calc R U . . .
H26B H 1.2633 0.1539 0.6249 0.147 Uiso 1 1 calc R U . . .
H26C H 1.3067 0.1804 0.7013 0.147 Uiso 1 1 calc R U . . .
C27 C 1.1610(10) 0.2618(7) 0.7206(6) 0.106(5) Uani 1 1 d . . . . .
H27A H 1.1878 0.2346 0.7582 0.159 Uiso 1 1 calc R U . . .
H27B H 1.0881 0.2746 0.7186 0.159 Uiso 1 1 calc R U . . .
H27C H 1.2110 0.3086 0.7248 0.159 Uiso 1 1 calc R U . . .
C28 C 0.7659(7) 0.0725(5) 0.5905(4) 0.045(2) Uani 1 1 d . . . . .
H28 H 0.7529 0.1133 0.5613 0.055 Uiso 1 1 calc R U . . .
C29 C 0.7045(8) -0.0033(5) 0.5514(5) 0.065(3) Uani 1 1 d . . . . .
H29A H 0.7398 -0.0190 0.5188 0.097 Uiso 1 1 calc R U . . .
H29B H 0.6285 0.0030 0.5298 0.097 Uiso 1 1 calc R U . . .
H29C H 0.7062 -0.0423 0.5807 0.097 Uiso 1 1 calc R U . . .
C30 C 0.7169(9) 0.0908(6) 0.6460(5) 0.067(3) Uani 1 1 d . . . . .
H30A H 0.7370 0.0552 0.6781 0.101 Uiso 1 1 calc R U . . .
H30B H 0.6370 0.0858 0.6286 0.101 Uiso 1 1 calc R U . . .
H30C H 0.7453 0.1429 0.6667 0.101 Uiso 1 1 calc R U . . .
C31 C 0.8548(10) 0.0794(5) 0.4542(5) 0.075(4) Uani 1 1 d . . . . .
H31A H 0.8594 0.0438 0.4183 0.113 Uiso 1 1 calc R U . . .
H31B H 0.7819 0.0955 0.4436 0.113 Uiso 1 1 calc R U . . .
H31C H 0.8678 0.0543 0.4937 0.113 Uiso 1 1 calc R U . . .
C32 C 1.0851(9) 0.1260(7) 0.5025(5) 0.078(4) Uani 1 1 d . . . . .
H32A H 1.0802 0.0992 0.5394 0.117 Uiso 1 1 calc R U . . .
H32B H 1.1442 0.1688 0.5174 0.117 Uiso 1 1 calc R U . . .
H32C H 1.1003 0.0910 0.4697 0.117 Uiso 1 1 calc R U . . .
C33 C 1.2286(11) 0.2059(14) 0.1166(7) 0.162(10) Uani 1 1 d . . . . .
C34 C 1.3342(11) 0.2563(11) 0.1112(7) 0.155(8) Uani 1 1 d . . . . .
H34A H 1.3373 0.2489 0.0664 0.233 Uiso 1 1 calc R U . . .
H34B H 1.3998 0.2410 0.1404 0.233 Uiso 1 1 calc R U . . .
H34C H 1.3306 0.3100 0.1233 0.233 Uiso 1 1 calc R U . . .
C35 C 1.1506(11) 0.2004(9) 0.0505(6) 0.111(5) Uani 1 1 d . . . . .
H35A H 1.1812 0.1751 0.0190 0.167 Uiso 1 1 calc R U . . .
H35B H 1.1377 0.2516 0.0396 0.167 Uiso 1 1 calc R U . . .
H35C H 1.0813 0.1709 0.0492 0.167 Uiso 1 1 calc R U . . .
C36 C 1.2469(12) 0.1146(10) 0.1269(8) 0.153(9) Uani 1 1 d . . . . .
H36A H 1.1757 0.0838 0.1189 0.230 Uiso 1 1 calc R U . . .
H36B H 1.2919 0.1123 0.1714 0.230 Uiso 1 1 calc R U . . .
H36C H 1.2837 0.0948 0.0964 0.230 Uiso 1 1 calc R U . . .
C37 C 1.1944(14) 0.3480(8) 0.1961(8) 0.125(6) Uani 1 1 d . U . . .
C38 C 1.3186(14) 0.3840(9) 0.2271(8) 0.172(10) Uani 1 1 d . . . . .
H38A H 1.3228 0.4389 0.2387 0.259 Uiso 1 1 calc R U . . .
H38B H 1.3587 0.3747 0.1956 0.259 Uiso 1 1 calc R U . . .
H38C H 1.3511 0.3605 0.2661 0.259 Uiso 1 1 calc R U . . .
C39 C 1.1217(14) 0.3759(6) 0.2304(7) 0.118(6) Uani 1 1 d . . . . .
H39A H 1.1412 0.3606 0.2741 0.177 Uiso 1 1 calc R U . . .
H39B H 1.0461 0.3543 0.2068 0.177 Uiso 1 1 calc R U . . .
H39C H 1.1288 0.4315 0.2332 0.177 Uiso 1 1 calc R U . . .
C40 C 1.1468(18) 0.3679(9) 0.1168(10) 0.198(10) Uani 1 1 d . U . . .
H40A H 1.0680 0.3511 0.0999 0.297 Uiso 1 1 calc R U . . .
H40B H 1.1845 0.3411 0.0901 0.297 Uiso 1 1 calc R U . . .
H40C H 1.1611 0.4228 0.1157 0.297 Uiso 1 1 calc R U . . .
C41 C 1.2613(9) 0.2100(8) 0.2642(7) 0.100(4) Uani 1 1 d . . . . .
C42 C 1.3871(10) 0.2134(12) 0.2658(9) 0.174(9) Uani 1 1 d . . . . .
H42A H 1.4177 0.2662 0.2662 0.261 Uiso 1 1 calc R U . . .
H42B H 1.3919 0.1825 0.2272 0.261 Uiso 1 1 calc R U . . .
H42C H 1.4284 0.1934 0.3048 0.261 Uiso 1 1 calc R U . . .
C43 C 1.2471(10) 0.2665(9) 0.3218(6) 0.113(5) Uani 1 1 d . . . . .
H43A H 1.1708 0.2592 0.3221 0.169 Uiso 1 1 calc R U . . .
H43B H 1.2671 0.3192 0.3154 0.169 Uiso 1 1 calc R U . . .
H43C H 1.2947 0.2558 0.3633 0.169 Uiso 1 1 calc R U . . .
C44 C 1.2222(9) 0.1273(7) 0.2668(7) 0.100(5) Uani 1 1 d . . . . .
H44A H 1.1548 0.1238 0.2793 0.151 Uiso 1 1 calc R U . . .
H44B H 1.2786 0.1063 0.2988 0.151 Uiso 1 1 calc R U . . .
H44C H 1.2082 0.0983 0.2240 0.151 Uiso 1 1 calc R U . . .
C45 C 0.7691(13) 0.2044(11) 0.0175(6) 0.124(6) Uani 1 1 d . . . . .
C46 C 0.746(2) 0.2878(11) 0.0365(8) 0.202(12) Uani 1 1 d . . . . .
H46A H 0.8097 0.3150 0.0706 0.303 Uiso 1 1 calc R U . . .
H46B H 0.6819 0.2848 0.0525 0.303 Uiso 1 1 calc R U . . .
H46C H 0.7319 0.3152 -0.0017 0.303 Uiso 1 1 calc R U . . .
C47 C 0.8723(14) 0.2174(10) -0.0018(6) 0.123(6) Uani 1 1 d . . . . .
H47A H 0.8581 0.2435 -0.0407 0.184 Uiso 1 1 calc R U . . .
H47B H 0.8966 0.1684 -0.0109 0.184 Uiso 1 1 calc R U . . .
H47C H 0.9295 0.2488 0.0337 0.184 Uiso 1 1 calc R U . . .
C48 C 0.6760(13) 0.1593(12) -0.0412(6) 0.174(10) Uani 1 1 d . . . . .
H48A H 0.6676 0.1867 -0.0792 0.261 Uiso 1 1 calc R U . . .
H48B H 0.6073 0.1543 -0.0301 0.261 Uiso 1 1 calc R U . . .
H48C H 0.6949 0.1086 -0.0510 0.261 Uiso 1 1 calc R U . . .
C49 C 0.7923(10) 0.0480(8) 0.0702(7) 0.092(4) Uani 1 1 d . . . . .
C50 C 0.8585(11) 0.0375(8) 0.0202(7) 0.123(6) Uani 1 1 d . . . . .
H50A H 0.9342 0.0616 0.0400 0.184 Uiso 1 1 calc R U . . .
H50B H 0.8249 0.0613 -0.0184 0.184 Uiso 1 1 calc R U . . .
H50C H 0.8577 -0.0168 0.0079 0.184 Uiso 1 1 calc R U . . .
C51 C 0.8499(11) 0.0143(7) 0.1289(7) 0.102(5) Uani 1 1 d . . . . .
H51A H 0.8524 -0.0397 0.1171 0.154 Uiso 1 1 calc R U . . .
H51B H 0.8106 0.0196 0.1613 0.154 Uiso 1 1 calc R U . . .
H51C H 0.9245 0.0409 0.1471 0.154 Uiso 1 1 calc R U . . .
C52 C 0.6754(12) 0.0075(10) 0.0393(8) 0.147(7) Uani 1 1 d . . . . .
H52A H 0.6769 -0.0474 0.0317 0.221 Uiso 1 1 calc R U . . .
H52B H 0.6432 0.0265 -0.0022 0.221 Uiso 1 1 calc R U . . .
H52C H 0.6314 0.0176 0.0684 0.221 Uiso 1 1 calc R U . . .
C53 C 0.6967(10) 0.1724(10) 0.1370(7) 0.103(5) Uani 1 1 d . . . . .
C54 C 0.7238(11) 0.2530(8) 0.1736(6) 0.107(5) Uani 1 1 d . . . . .
H54A H 0.6597 0.2671 0.1853 0.160 Uiso 1 1 calc R U . . .
H54B H 0.7438 0.2888 0.1458 0.160 Uiso 1 1 calc R U . . .
H54C H 0.7851 0.2546 0.2131 0.160 Uiso 1 1 calc R U . . .
C55 C 0.7023(11) 0.1170(10) 0.1897(7) 0.120(5) Uani 1 1 d . . . . .
H55A H 0.6459 0.1251 0.2109 0.181 Uiso 1 1 calc R U . . .
H55B H 0.7745 0.1270 0.2221 0.181 Uiso 1 1 calc R U . . .
H55C H 0.6899 0.0644 0.1691 0.181 Uiso 1 1 calc R U . . .
C56 C 0.5790(11) 0.1639(14) 0.0897(7) 0.208(12) Uani 1 1 d . . . . .
H56A H 0.5601 0.1126 0.0658 0.312 Uiso 1 1 calc R U . . .
H56B H 0.5274 0.1722 0.1143 0.312 Uiso 1 1 calc R U . . .
H56C H 0.5753 0.2016 0.0590 0.312 Uiso 1 1 calc R U . . .
C57 C 0.9669(7) 0.2254(5) 0.2814(4) 0.040(2) Uani 1 1 d . . . . .
H57 H 0.9625 0.2767 0.2731 0.048 Uiso 1 1 calc R U . . .
C58 C 0.9769(6) 0.1782(5) 0.2357(4) 0.0354(19) Uani 1 1 d . . . . .
H58 H 0.9790 0.1270 0.2444 0.043 Uiso 1 1 calc R U . . .
B1 B 0.6346(7) 0.3125(5) 0.7735(4) 0.0356(17) Uani 1 1 d . U . . .
C100 C 0.6039(6) 0.3225(4) 0.6952(4) 0.0328(16) Uani 1 1 d . U . . .
C101 C 0.6255(6) 0.3926(5) 0.6744(4) 0.0355(17) Uani 1 1 d . U . . .
H101 H 0.6581 0.4352 0.7062 0.043 Uiso 1 1 calc R U . . .
C102 C 0.6018(6) 0.4032(5) 0.6095(4) 0.0375(17) Uani 1 1 d . U . . .
C103 C 0.5529(7) 0.3425(5) 0.5615(4) 0.0431(19) Uani 1 1 d . U . . .
H103 H 0.5356 0.3494 0.5169 0.052 Uiso 1 1 calc R U . . .
C104 C 0.5301(6) 0.2728(5) 0.5799(4) 0.0417(18) Uani 1 1 d . U . . .
C105 C 0.5548(6) 0.2629(5) 0.6452(4) 0.0402(18) Uani 1 1 d . U . . .
H105 H 0.5377 0.2138 0.6564 0.048 Uiso 1 1 calc R U . . .
C106 C 0.6301(9) 0.4805(6) 0.5929(5) 0.058(2) Uani 1 1 d . U . . .
C107 C 0.4818(10) 0.2092(6) 0.5301(6) 0.074(3) Uani 1 1 d . U . . .
F1 F 0.7326(5) 0.5108(4) 0.6247(3) 0.089(2) Uani 1 1 d . U . . .
F2 F 0.5686(6) 0.5305(3) 0.6076(3) 0.0842(18) Uani 1 1 d . U . . .
F3 F 0.6197(6) 0.4822(4) 0.5299(3) 0.094(2) Uani 1 1 d . U . . .
F4 F 0.4145(8) 0.2221(5) 0.4796(4) 0.159(4) Uani 1 1 d . U . . .
F5 F 0.5519(8) 0.1769(5) 0.5080(4) 0.144(3) Uani 1 1 d . U . . .
F6 F 0.4378(10) 0.1512(5) 0.5483(4) 0.173(4) Uani 1 1 d . U . . .
C108 C 0.5480(7) 0.2347(5) 0.7864(5) 0.036(3) Uani 0.541(3) 1 d G U P A 1
C109 C 0.4860(8) 0.2480(5) 0.8281(5) 0.044(3) Uani 0.541(3) 1 d G U P A 1
H109 H 0.4878 0.2982 0.8477 0.053 Uiso 0.541(3) 1 calc R U P A 1
C110 C 0.4212(8) 0.1879(6) 0.8413(5) 0.050(3) Uani 0.541(3) 1 d G U P A 1
C111 C 0.4186(8) 0.1144(5) 0.8128(6) 0.056(4) Uani 0.541(3) 1 d G U P A 1
H111 H 0.3743 0.0733 0.8218 0.068 Uiso 0.541(3) 1 calc R U P A 1
C112 C 0.4806(10) 0.1011(4) 0.7710(6) 0.060(4) Uani 0.541(3) 1 d G U P A 1
C113 C 0.5454(8) 0.1613(6) 0.7578(5) 0.042(4) Uani 0.541(3) 1 d G U P A 1
H113 H 0.5878 0.1522 0.7293 0.051 Uiso 0.541(3) 1 calc R U P A 1
C114 C 0.3515(18) 0.2033(12) 0.8818(10) 0.085(5) Uani 0.541(3) 1 d D U P A 1
F7 F 0.3963(12) 0.1840(11) 0.9415(6) 0.141(6) Uani 0.541(3) 1 d D U P A 1
F8 F 0.2543(10) 0.1662(9) 0.8641(7) 0.120(5) Uani 0.541(3) 1 d D U P A 1
F9 F 0.3346(15) 0.2750(9) 0.8942(8) 0.132(5) Uani 0.541(3) 1 d D U P A 1
C115 C 0.4818(17) 0.0224(12) 0.7533(10) 0.108(5) Uani 0.541(3) 1 d D U P A 1
F10 F 0.5464(14) 0.0048(9) 0.7195(9) 0.143(6) Uani 0.541(3) 1 d D U P A 1
F11 F 0.3830(12) -0.0162(9) 0.7219(9) 0.157(6) Uani 0.541(3) 1 d D U P A 1
F12 F 0.5130(15) -0.0147(11) 0.8060(9) 0.149(6) Uani 0.541(3) 1 d D U P A 1
C116 C 0.6064(8) 0.3871(5) 0.8111(4) 0.035(3) Uani 0.541(3) 1 d G U P A 1
C117 C 0.6730(7) 0.4128(6) 0.8737(4) 0.042(3) Uani 0.541(3) 1 d G U P A 1
H117 H 0.7353 0.3888 0.8922 0.051 Uiso 0.541(3) 1 calc R U P A 1
C118 C 0.6486(9) 0.4736(6) 0.9094(4) 0.053(4) Uani 0.541(3) 1 d G U P A 1
C119 C 0.5575(10) 0.5087(5) 0.8824(5) 0.052(3) Uani 0.541(3) 1 d G U P A 1
H119 H 0.5408 0.5503 0.9068 0.062 Uiso 0.541(3) 1 calc R U P A 1
C120 C 0.4908(8) 0.4830(6) 0.8198(5) 0.053(3) Uani 0.541(3) 1 d G U P A 1
C121 C 0.5152(8) 0.4222(6) 0.7841(4) 0.043(4) Uani 0.541(3) 1 d G U P A 1
H121 H 0.4697 0.4046 0.7413 0.052 Uiso 0.541(3) 1 calc R U P A 1
C122 C 0.7093(17) 0.4984(10) 0.9783(10) 0.102(5) Uani 0.541(3) 1 d D U P A 1
F13 F 0.6600(14) 0.4663(7) 1.0176(6) 0.137(5) Uani 0.541(3) 1 d D U P A 1
F14 F 0.7178(14) 0.5743(6) 0.9935(6) 0.134(5) Uani 0.541(3) 1 d D U P A 1
F15 F 0.8093(13) 0.4801(10) 0.9931(8) 0.139(6) Uani 0.541(3) 1 d D U P A 1
C123 C 0.3640(18) 0.5009(12) 0.7870(10) 0.095(5) Uani 0.541(3) 1 d D U P A 1
F16 F 0.4159(13) 0.5509(11) 0.7586(9) 0.125(5) Uani 0.541(3) 1 d D U P A 1
F17 F 0.3429(15) 0.5439(10) 0.8352(8) 0.115(6) Uani 0.541(3) 1 d D U P A 1
F18 F 0.2727(14) 0.4732(8) 0.7445(8) 0.121(5) Uani 0.541(3) 1 d D U P A 1
C124 C 0.7630(6) 0.2965(6) 0.7942(5) 0.035(3) Uani 0.541(3) 1 d G U P A 1
C125 C 0.8398(8) 0.3576(5) 0.7951(5) 0.043(4) Uani 0.541(3) 1 d G U P A 1
H125 H 0.8170 0.4052 0.7846 0.052 Uiso 0.541(3) 1 calc R U P A 1
C126 C 0.9501(7) 0.3492(6) 0.8112(5) 0.062(4) Uani 0.541(3) 1 d G U P A 1
C127 C 0.9835(6) 0.2796(7) 0.8265(5) 0.050(3) Uani 0.541(3) 1 d G U P A 1
H127 H 1.0589 0.2738 0.8375 0.059 Uiso 0.541(3) 1 calc R U P A 1
C128 C 0.9066(8) 0.2184(5) 0.8256(5) 0.049(3) Uani 0.541(3) 1 d G U P A 1
C129 C 0.7964(7) 0.2269(5) 0.8095(5) 0.040(4) Uani 0.541(3) 1 d G U P A 1
H129 H 0.7438 0.1851 0.8089 0.048 Uiso 0.541(3) 1 calc R U P A 1
C130 C 1.0352 0.4118 0.8104 0.062 Uani 0.5415 1 d D U P A 1
F19 F 1.0273 0.4195 0.7447 0.094 Uani 0.5415 1 d D U P A 1
F21 F 1.0204 0.4733 0.8483 0.416 Uani 0.5415 1 d D U P A 1
F20 F 1.1348(13) 0.3970(11) 0.8375(7) 0.127(6) Uani 0.541(3) 1 d D U P A 1
C131 C 0.9460(14) 0.1415(12) 0.8376(8) 0.069(4) Uani 0.541(3) 1 d D U P A 1
F22 F 0.9855(12) 0.1202(9) 0.7916(6) 0.088(4) Uani 0.541(3) 1 d D U P A 1
F23 F 0.8632(10) 0.0926(8) 0.8416(7) 0.107(4) Uani 0.541(3) 1 d D U P A 1
F24 F 1.0256(10) 0.1489(7) 0.8950(5) 0.086(4) Uani 0.541(3) 1 d D U P A 1
C208 C 0.7540(7) 0.3784(6) 0.8207(5) 0.032(3) Uani 0.459(3) 1 d G U P A 2
C209 C 0.7643(8) 0.4084(6) 0.8839(5) 0.038(4) Uani 0.459(3) 1 d G U P A 2
H209 H 0.7053 0.3988 0.9014 0.045 Uiso 0.459(3) 1 calc R U P A 2
C210 C 0.8609(10) 0.4524(7) 0.9214(4) 0.048(4) Uani 0.459(3) 1 d G U P A 2
C211 C 0.9472(8) 0.4665(6) 0.8957(5) 0.051(4) Uani 0.459(3) 1 d G U P A 2
H211 H 1.0132 0.4966 0.9213 0.061 Uiso 0.459(3) 1 calc R U P A 2
C212 C 0.9369(8) 0.4366(7) 0.8325(6) 0.047(4) Uani 0.459(3) 1 d G U P A 2
C213 C 0.8403(9) 0.3925(7) 0.7950(4) 0.042(4) Uani 0.459(3) 1 d G U P A 2
H213 H 0.8333 0.3720 0.7518 0.050 Uiso 0.459(3) 1 calc R U P A 2
C214 C 0.8664(19) 0.4842(12) 0.9820(10) 0.095(5) Uani 0.459(3) 1 d D U P A 2
F7B F 0.8837(19) 0.4383(8) 1.0271(7) 0.148(6) Uani 0.459(3) 1 d D U P A 2
F8B F 0.7885(16) 0.5150(13) 0.9949(11) 0.144(7) Uani 0.459(3) 1 d D U P A 2
F9B F 0.9439(14) 0.5396(8) 1.0129(7) 0.126(6) Uani 0.459(3) 1 d D U P A 2
C215 C 1.0244(13) 0.4606(10) 0.8241(9) 0.062(4) Uani 0.459(3) 1 d D U P A 2
F10B F 1.1108(15) 0.4164(11) 0.8287(9) 0.108(6) Uani 0.459(3) 1 d D U P A 2
F11B F 1.0822(12) 0.5232(7) 0.8231(8) 0.110(5) Uani 0.459(3) 1 d D U P A 2
F12B F 1.0064(8) 0.4468(6) 0.7541(6) 0.066(3) Uani 0.459(3) 1 d D U P A 2
C216 C 0.6676(9) 0.2289(5) 0.7881(6) 0.030(3) Uani 0.459(3) 1 d G U P A 2
C217 C 0.7749(8) 0.2133(6) 0.8087(7) 0.041(6) Uani 0.459(3) 1 d G U P A 2
H217 H 0.8338 0.2534 0.8175 0.049 Uiso 0.459(3) 1 calc R U P A 2
C218 C 0.7960(8) 0.1392(7) 0.8165(7) 0.050(4) Uani 0.459(3) 1 d G U P A 2
C219 C 0.7098(10) 0.0806(5) 0.8036(7) 0.053(4) Uani 0.459(3) 1 d G U P A 2
H219 H 0.7242 0.0300 0.8089 0.064 Uiso 0.459(3) 1 calc R U P A 2
C220 C 0.6025(9) 0.0962(6) 0.7830(7) 0.068(5) Uani 0.459(3) 1 d G U P A 2
C221 C 0.5815(7) 0.1703(6) 0.7753(6) 0.035(4) Uani 0.459(3) 1 d G U P A 2
H221 H 0.5081 0.1809 0.7612 0.041 Uiso 0.459(3) 1 calc R U P A 2
C222 C 0.907(2) 0.1200(12) 0.8390(10) 0.080(5) Uani 0.459(3) 1 d D U P A 2
F13B F 0.9393(15) 0.0902(11) 0.7920(8) 0.100(6) Uani 0.459(3) 1 d D U P A 2
F14B F 0.9217(14) 0.0712(9) 0.8815(8) 0.113(5) Uani 0.459(3) 1 d D U P A 2
F15B F 0.9809(13) 0.1785(9) 0.8686(9) 0.111(5) Uani 0.459(3) 1 d D U P A 2
C223 C 0.501(2) 0.0354(13) 0.7467(12) 0.130(7) Uani 0.459(3) 1 d D U P A 2
F16B F 0.4451(17) 0.0231(10) 0.6838(10) 0.149(6) Uani 0.459(3) 1 d D U P A 2
F17B F 0.4265(14) 0.0534(9) 0.7740(11) 0.154(7) Uani 0.459(3) 1 d D U P A 2
F18B F 0.5260(16) -0.0301(9) 0.7630(11) 0.133(7) Uani 0.459(3) 1 d D U P A 2
C224 C 0.5359(8) 0.3410(6) 0.8021(5) 0.030(3) Uani 0.459(3) 1 d G U P A 2
C225 C 0.4883(10) 0.4047(7) 0.7819(5) 0.041(5) Uani 0.459(3) 1 d G U P A 2
H225 H 0.5118 0.4323 0.7517 0.050 Uiso 0.459(3) 1 calc R U P A 2
C226 C 0.4062(10) 0.4281(6) 0.8060(6) 0.049(4) Uani 0.459(3) 1 d G U P A 2
C227 C 0.3718(8) 0.3877(7) 0.8502(6) 0.044(4) Uani 0.459(3) 1 d G U P A 2
H227 H 0.3157 0.4037 0.8666 0.053 Uiso 0.459(3) 1 calc R U P A 2
C228 C 0.4194(9) 0.3240(7) 0.8703(5) 0.046(4) Uani 0.459(3) 1 d G U P A 2
C229 C 0.5015(9) 0.3007(5) 0.8463(5) 0.034(4) Uani 0.459(3) 1 d G U P A 2
H229 H 0.5341 0.2571 0.8600 0.041 Uiso 0.459(3) 1 calc R U P A 2
C230 C 0.3918(19) 0.5184(13) 0.7898(11) 0.088(5) Uani 0.459(3) 1 d D U P A 2
F19B F 0.3469(18) 0.4974(11) 0.7249(7) 0.111(5) Uani 0.459(3) 1 d D U P A 2
F20B F 0.4180(14) 0.5917(9) 0.7933(11) 0.125(6) Uani 0.459(3) 1 d D U P A 2
F21B F 0.3022(17) 0.5115(12) 0.8091(12) 0.121(7) Uani 0.459(3) 1 d D U P A 2
C231 C 0.3848(15) 0.2794(13) 0.9206(11) 0.091(5) Uani 0.459(3) 1 d D U P A 2
F22B F 0.3842(15) 0.2081(10) 0.9070(9) 0.122(6) Uani 0.459(3) 1 d D U P A 2
F23B F 0.2830(9) 0.2889(8) 0.9205(7) 0.087(4) Uani 0.459(3) 1 d D U P A 2
F24B F 0.4468(11) 0.2998(11) 0.9776(7) 0.132(6) Uani 0.459(3) 1 d D U P A 2

loop_
_atom_site_aniso_label
_atom_site_aniso_U_11
_atom_site_aniso_U_22
_atom_site_aniso_U_33
_atom_site_aniso_U_23
_atom_site_aniso_U_13
_atom_site_aniso_U_12
Au1 0.0428(2) 0.03099(18) 0.02974(18) 0.00639(14) 0.01246(15) 0.00847(15)
Pt1 0.0465(2) 0.02973(18) 0.02821(18) 0.00526(13) 0.00783(15) 0.01006(15)
P1 0.0563(14) 0.0262(11) 0.0346(12) 0.0073(9) 0.0215(10) 0.0135(10)
P2 0.0564(15) 0.0458(14) 0.0494(15) -0.0037(11) 0.0171(12) -0.0169(12)
P3 0.0474(15) 0.094(2) 0.0351(13) -0.0082(13) -0.0030(11) 0.0359(14)
C1 0.028(4) 0.024(4) 0.027(4) 0.004(3) 0.009(3) 0.007(3)
C2 0.027(4) 0.029(4) 0.027(4) 0.002(3) 0.003(3) 0.006(3)
C3 0.046(5) 0.028(4) 0.037(5) 0.002(3) 0.006(4) 0.011(4)
C4 0.054(6) 0.041(5) 0.035(5) -0.002(4) 0.010(4) 0.026(4)
C5 0.046(5) 0.044(5) 0.029(4) 0.007(4) 0.012(4) 0.018(4)
C6 0.017(4) 0.027(4) 0.024(4) -0.002(3) 0.008(3) 0.007(3)
C7 0.044(5) 0.018(4) 0.035(4) 0.006(3) 0.009(4) 0.010(3)
C8 0.034(4) 0.024(4) 0.042(5) 0.006(3) 0.011(4) 0.006(3)
C9 0.052(6) 0.029(4) 0.057(6) 0.010(4) 0.022(5) 0.003(4)
C10 0.077(7) 0.038(5) 0.053(6) 0.024(4) 0.035(5) 0.025(5)
C11 0.058(6) 0.042(5) 0.039(5) 0.014(4) 0.012(4) 0.020(5)
C12 0.037(5) 0.030(4) 0.036(4) 0.004(3) 0.010(4) 0.014(4)
C13 0.038(5) 0.037(5) 0.053(5) 0.004(4) 0.011(4) -0.002(4)
C14 0.050(6) 0.052(6) 0.092(8) 0.011(6) 0.017(6) 0.012(5)
C15 0.073(8) 0.060(7) 0.095(9) -0.025(6) -0.009(7) 0.008(6)
C16 0.041(5) 0.053(6) 0.036(5) 0.013(4) 0.001(4) 0.007(4)
C17 0.042(6) 0.078(8) 0.103(9) -0.016(7) 0.011(6) 0.011(6)
C18 0.052(6) 0.065(7) 0.065(7) -0.002(5) 0.022(5) 0.013(5)
C19 0.044(5) 0.029(4) 0.020(4) 0.005(3) 0.009(3) 0.016(4)
C20 0.043 0.043 0.043 0.005 0.013 0.006
C21 0.062(6) 0.059(6) 0.031(5) 0.003(4) 0.000(4) 0.037(5)
C22 0.091(8) 0.045(6) 0.035(5) 0.015(4) 0.021(5) 0.037(6)
C23 0.080(7) 0.039(5) 0.042(5) 0.011(4) 0.032(5) 0.013(5)
C24 0.056(5) 0.030(4) 0.025(4) 0.006(3) 0.019(4) 0.011(4)
C25 0.046(6) 0.052(6) 0.083(8) 0.001(5) -0.007(5) 0.007(5)
C26 0.038(6) 0.102(10) 0.140(12) 0.018(9) 0.003(7) 0.004(6)
C27 0.089(9) 0.077(9) 0.108(11) -0.037(8) -0.026(8) 0.013(7)
C28 0.051(6) 0.040(5) 0.052(5) 0.009(4) 0.024(5) 0.006(4)
C29 0.057(6) 0.047(6) 0.089(8) 0.007(5) 0.027(6) -0.010(5)
C30 0.068(7) 0.076(7) 0.072(7) 0.017(6) 0.040(6) 0.011(6)
C31 0.143(11) 0.036(5) 0.053(6) -0.015(5) 0.060(7) -0.023(6)
C32 0.108(9) 0.100(9) 0.059(6) 0.035(6) 0.048(6) 0.079(8)
C33 0.060(8) 0.31(3) 0.096(11) -0.108(14) 0.056(8) -0.065(12)
C34 0.083(10) 0.24(2) 0.121(13) -0.085(13) 0.061(9) -0.063(12)
C35 0.109(11) 0.153(14) 0.062(8) -0.022(8) 0.040(8) -0.041(10)
C36 0.079(10) 0.157(15) 0.188(18) -0.123(14) 0.024(10) 0.017(10)
C37 0.160(14) 0.074(9) 0.144(12) -0.032(8) 0.090(11) -0.066(9)
C38 0.203(18) 0.139(14) 0.155(15) -0.076(12) 0.108(14) -0.145(14)
C39 0.205(18) 0.035(7) 0.103(11) -0.007(7) 0.038(11) 0.008(9)
C40 0.26(2) 0.108(13) 0.237(18) 0.121(15) 0.068(18) -0.018(14)
C41 0.044(7) 0.113(11) 0.127(12) 0.014(9) 0.005(7) -0.006(7)
C42 0.035(7) 0.25(2) 0.21(2) 0.088(17) -0.003(10) -0.030(10)
C43 0.072(9) 0.183(15) 0.065(8) -0.045(9) 0.019(7) -0.010(9)
C44 0.054(7) 0.102(10) 0.141(12) 0.057(9) 0.005(8) 0.021(7)
C45 0.116(12) 0.212(19) 0.053(8) 0.036(10) 0.009(8) 0.091(12)
C46 0.36(3) 0.190(19) 0.107(13) 0.077(13) 0.074(16) 0.22(2)
C47 0.153(15) 0.167(16) 0.065(9) 0.042(9) 0.034(9) 0.070(12)
C48 0.129(13) 0.35(3) 0.038(7) 0.019(11) -0.019(8) 0.125(16)
C49 0.057(7) 0.104(10) 0.090(9) -0.032(8) -0.001(7) 0.000(7)
C50 0.090(10) 0.128(12) 0.122(12) -0.078(10) 0.012(9) 0.026(9)
C51 0.094(10) 0.052(7) 0.142(13) -0.017(8) 0.021(10) -0.008(7)
C52 0.089(11) 0.164(16) 0.145(15) -0.077(12) 0.009(10) -0.026(11)
C53 0.056(7) 0.160(14) 0.083(9) -0.023(9) 0.006(7) 0.044(8)
C54 0.118(11) 0.128(12) 0.085(9) 0.007(8) 0.026(8) 0.087(10)
C55 0.083(10) 0.175(16) 0.098(11) -0.003(11) 0.032(9) -0.005(10)
C56 0.058(9) 0.44(4) 0.100(12) -0.078(17) -0.012(8) 0.103(15)
C57 0.044(5) 0.033(5) 0.044(5) 0.012(4) 0.011(4) 0.006(4)
C58 0.038(5) 0.033(4) 0.035(4) 0.010(4) 0.007(4) 0.009(4)
B1 0.036(3) 0.042(4) 0.031(3) 0.008(3) 0.010(3) 0.010(3)
C100 0.029(4) 0.042(4) 0.033(3) 0.008(3) 0.014(3) 0.012(3)
C101 0.031(4) 0.041(4) 0.031(3) 0.006(3) 0.004(3) 0.005(3)
C102 0.029(4) 0.048(4) 0.034(3) 0.009(3) 0.006(3) 0.003(3)
C103 0.039(5) 0.057(4) 0.030(4) 0.004(3) 0.006(3) 0.007(3)
C104 0.034(4) 0.049(4) 0.037(4) -0.001(3) 0.007(3) 0.001(3)
C105 0.041(5) 0.041(4) 0.041(4) 0.006(3) 0.015(3) 0.009(3)
C106 0.073(5) 0.055(4) 0.046(4) 0.016(3) 0.017(4) -0.001(4)
C107 0.077(6) 0.057(5) 0.064(5) -0.023(4) -0.005(4) -0.001(4)
F1 0.080(4) 0.089(4) 0.088(4) 0.034(3) 0.014(3) -0.028(3)
F2 0.113(5) 0.058(4) 0.092(4) 0.025(3) 0.040(4) 0.016(3)
F3 0.144(6) 0.084(4) 0.056(3) 0.029(3) 0.035(3) -0.010(4)
F4 0.186(8) 0.108(6) 0.101(5) -0.053(4) -0.074(5) 0.037(5)
F5 0.141(6) 0.125(6) 0.139(7) -0.070(5) 0.020(5) 0.026(5)
F6 0.255(10) 0.108(5) 0.108(6) -0.049(4) 0.034(6) -0.088(6)
C108 0.030(6) 0.044(5) 0.031(6) 0.011(4) 0.001(5) 0.001(4)
C109 0.037(7) 0.057(7) 0.036(7) 0.012(6) 0.006(6) 0.002(5)
C110 0.038(7) 0.066(6) 0.042(7) 0.021(5) 0.004(6) 0.000(5)
C111 0.047(9) 0.059(7) 0.064(9) 0.023(6) 0.019(7) -0.006(6)
C112 0.062(9) 0.044(5) 0.079(9) 0.021(5) 0.030(8) -0.006(5)
C113 0.043(8) 0.043(5) 0.040(8) 0.011(5) 0.010(7) -0.001(5)
C114 0.083(8) 0.112(10) 0.077(9) 0.024(7) 0.045(7) 0.018(7)
F7 0.135(11) 0.244(16) 0.080(7) 0.056(8) 0.062(7) 0.076(10)
F8 0.089(7) 0.167(11) 0.123(10) 0.028(8) 0.059(7) 0.015(7)
F9 0.169(14) 0.134(9) 0.143(13) 0.033(8) 0.111(11) 0.044(8)
C115 0.146(12) 0.035(7) 0.179(12) 0.023(6) 0.109(9) -0.005(6)
F10 0.184(14) 0.061(8) 0.227(14) 0.009(9) 0.136(12) 0.008(8)
F11 0.160(11) 0.081(9) 0.237(14) -0.007(9) 0.088(9) -0.017(7)
F12 0.164(13) 0.102(11) 0.225(13) 0.077(9) 0.109(10) 0.025(9)
C116 0.038(6) 0.035(5) 0.036(5) 0.005(4) 0.015(4) -0.001(4)
C117 0.043(7) 0.047(7) 0.033(5) 0.001(5) 0.007(5) 0.005(6)
C118 0.079(8) 0.043(7) 0.038(5) 0.003(4) 0.021(5) 0.008(6)
C119 0.080(8) 0.039(7) 0.051(6) 0.016(5) 0.038(5) 0.009(6)
C120 0.075(7) 0.041(7) 0.058(6) 0.012(5) 0.038(5) 0.014(6)
C121 0.041(7) 0.047(7) 0.044(7) 0.006(5) 0.015(5) 0.007(6)
C122 0.173(11) 0.070(8) 0.039(6) -0.011(5) -0.008(6) 0.028(7)
F13 0.276(14) 0.087(8) 0.050(7) 0.003(6) 0.047(8) 0.034(9)
F14 0.222(15) 0.074(7) 0.072(8) -0.025(5) 0.001(9) 0.019(7)
F15 0.180(10) 0.130(12) 0.057(9) -0.053(8) -0.036(7) 0.048(8)
C123 0.103(8) 0.102(11) 0.105(9) 0.021(7) 0.050(6) 0.064(7)
F16 0.113(10) 0.134(11) 0.162(12) 0.057(10) 0.064(9) 0.065(9)
F17 0.130(12) 0.114(12) 0.124(10) 0.014(8) 0.054(9) 0.071(9)
F18 0.141(9) 0.110(10) 0.122(10) 0.040(8) 0.041(7) 0.036(8)
C124 0.038(5) 0.046(6) 0.022(6) 0.006(5) 0.009(4) 0.010(4)
C125 0.036(5) 0.054(7) 0.038(9) 0.015(6) 0.006(5) 0.011(4)
C126 0.039(5) 0.100(6) 0.055(9) 0.029(6) 0.014(5) 0.026(4)
C127 0.039(6) 0.079(6) 0.028(8) 0.011(5) 0.001(6) 0.017(5)
C128 0.049(6) 0.069(6) 0.028(7) 0.011(5) 0.005(5) 0.016(4)
C129 0.045(6) 0.047(6) 0.025(11) 0.007(6) 0.002(5) 0.012(5)
C130 0.039 0.100 0.055 0.029 0.014 0.026
F19 0.094 0.094 0.094 0.012 0.028 0.013
F21 0.416 0.416 0.416 0.051 0.124 0.056
F20 0.053(6) 0.150(14) 0.167(12) 0.083(10) 0.003(6) 0.005(6)
C131 0.074(8) 0.073(7) 0.055(7) 0.013(6) 0.004(6) 0.029(6)
F22 0.103(11) 0.091(9) 0.069(7) 0.000(6) 0.026(7) 0.013(7)
F23 0.083(8) 0.090(8) 0.147(11) 0.051(8) 0.017(7) 0.027(6)
F24 0.103(8) 0.086(8) 0.059(6) 0.021(5) -0.006(5) 0.043(7)
C208 0.030(5) 0.038(7) 0.030(5) 0.011(5) 0.004(4) 0.016(4)
C209 0.051(7) 0.033(8) 0.029(5) 0.006(5) 0.009(5) 0.008(6)
C210 0.057(7) 0.040(8) 0.037(5) 0.004(5) 0.001(5) -0.003(6)
C211 0.052(8) 0.039(9) 0.050(7) 0.008(6) 0.002(5) -0.005(6)
C212 0.032(5) 0.052(9) 0.052(6) 0.014(6) 0.001(5) 0.012(5)
C213 0.032(6) 0.054(10) 0.040(7) 0.006(6) 0.008(5) 0.010(6)
C214 0.159(12) 0.075(10) 0.042(7) -0.011(6) 0.037(7) -0.024(8)
F7B 0.275(18) 0.104(10) 0.048(7) 0.001(7) 0.038(9) -0.010(10)
F8B 0.197(12) 0.149(15) 0.078(12) -0.027(10) 0.044(9) 0.013(10)
F9B 0.194(12) 0.103(9) 0.063(8) -0.026(7) 0.039(8) -0.036(9)
C215 0.020(6) 0.067(8) 0.095(8) 0.032(6) 0.007(6) 0.004(5)
F10B 0.054(8) 0.105(10) 0.177(13) 0.047(9) 0.040(8) 0.026(7)
F11B 0.102(9) 0.089(7) 0.149(11) 0.000(7) 0.066(8) -0.014(6)
F12B 0.044(6) 0.059(7) 0.104(7) 0.010(5) 0.044(5) -0.011(5)
C216 0.036(6) 0.043(5) 0.019(7) 0.008(4) 0.014(5) 0.015(4)
C217 0.038(6) 0.053(7) 0.041(15) 0.016(7) 0.017(6) 0.024(5)
C218 0.052(6) 0.053(7) 0.059(10) 0.024(6) 0.027(6) 0.031(5)
C219 0.058(6) 0.056(8) 0.064(11) 0.020(7) 0.034(6) 0.030(5)
C220 0.056(7) 0.041(6) 0.120(14) 0.030(6) 0.038(7) 0.022(5)
C221 0.038(7) 0.042(6) 0.031(9) 0.009(5) 0.017(6) 0.015(5)
C222 0.058(8) 0.108(10) 0.089(10) 0.026(7) 0.023(6) 0.056(6)
F13B 0.081(11) 0.144(15) 0.091(9) 0.017(8) 0.033(8) 0.069(10)
F14B 0.097(10) 0.146(11) 0.110(10) 0.052(9) 0.025(8) 0.064(9)
F15B 0.066(8) 0.128(10) 0.140(12) 0.010(8) 0.021(8) 0.052(7)
C223 0.075(9) 0.050(8) 0.252(15) 0.017(8) 0.027(8) 0.012(6)
F16B 0.102(12) 0.064(10) 0.253(15) 0.017(9) 0.017(9) -0.006(9)
F17B 0.099(9) 0.058(9) 0.314(18) 0.032(10) 0.070(10) 0.018(8)
F18B 0.110(12) 0.048(7) 0.241(18) 0.020(9) 0.046(12) 0.023(7)
C224 0.028(6) 0.039(7) 0.020(6) 0.004(5) 0.003(5) 0.007(5)
C225 0.037(8) 0.052(8) 0.041(10) 0.018(7) 0.014(7) 0.019(7)
C226 0.036(8) 0.065(7) 0.053(9) 0.014(6) 0.016(7) 0.022(6)
C227 0.032(8) 0.059(8) 0.042(8) 0.011(6) 0.008(7) 0.013(6)
C228 0.044(8) 0.062(8) 0.044(8) 0.022(7) 0.023(7) 0.021(6)
C229 0.032(7) 0.044(8) 0.029(7) 0.014(6) 0.009(6) 0.013(6)
C230 0.089(12) 0.086(8) 0.109(11) 0.036(7) 0.038(9) 0.053(7)
F19B 0.123(13) 0.104(11) 0.116(9) 0.033(7) 0.021(8) 0.082(9)
F20B 0.101(11) 0.097(8) 0.191(16) 0.023(8) 0.054(11) 0.047(8)
F21B 0.107(11) 0.117(12) 0.166(16) 0.037(10) 0.064(12) 0.045(9)
C231 0.068(8) 0.144(10) 0.107(9) 0.099(9) 0.060(7) 0.059(8)
F22B 0.139(13) 0.141(9) 0.164(14) 0.115(8) 0.121(11) 0.067(8)
F23B 0.064(7) 0.126(11) 0.106(10) 0.063(8) 0.057(7) 0.039(7)
F24B 0.090(9) 0.228(14) 0.108(8) 0.108(9) 0.045(7) 0.044(9)

loop_
_atom_type_symbol
_atom_type_description
_atom_type_scat_dispersion_real
_atom_type_scat_dispersion_imag
_atom_type_scat_source
C C 0.0033 0.0016 'International Tables Vol C Tables 4.2.6.8 and 6.1.1.4'
H H 0.0000 0.0000 'International Tables Vol C Tables 4.2.6.8 and 6.1.1.4'
B B 0.0013 0.0007 'International Tables Vol C Tables 4.2.6.8 and 6.1.1.4'
F F 0.0171 0.0103 'International Tables Vol C Tables 4.2.6.8 and 6.1.1.4'
P P 0.1023 0.0942 'International Tables Vol C Tables 4.2.6.8 and 6.1.1.4'
Pt Pt -1.7033 8.3905 'International Tables Vol C Tables 4.2.6.8 and 6.1.1.4'
Au Au -2.0133 8.8022 'International Tables Vol C Tables 4.2.6.8 and 6.1.1.4'

loop_
_geom_angle_atom_site_label_1
_geom_angle_atom_site_label_2
_geom_angle_atom_site_label_3
_geom_angle
C57 Au1 P1 174.8(2)
C58 Pt1 P3 94.9(2)
C58 Pt1 P2 96.2(2)
P3 Pt1 P2 168.74(9)
C31 P1 C32 104.1(6)
C31 P1 C1 104.8(4)
C32 P1 C1 109.2(4)
C31 P1 Au1 109.9(3)
C32 P1 Au1 107.6(3)
C1 P1 Au1 120.0(2)
C33 P2 C37 111.2(9)
C33 P2 C41 110.9(9)
C37 P2 C41 105.3(7)
C33 P2 Pt1 106.0(4)
C37 P2 Pt1 106.3(6)
C41 P2 Pt1 117.1(4)
C45 P3 C53 109.1(7)
C45 P3 C49 108.6(7)
C53 P3 C49 106.1(7)
C45 P3 Pt1 107.1(6)
C53 P3 Pt1 119.6(4)
C49 P3 Pt1 105.8(4)
C2 C1 C6 119.2(6)
C2 C1 P1 118.2(5)
C6 C1 P1 122.5(5)
C3 C2 C1 119.7(7)
C3 C2 C7 115.0(6)
C1 C2 C7 125.2(6)
C4 C3 C2 121.4(7)
C4 C3 H3 119.3
C2 C3 H3 119.3
C3 C4 C5 119.5(7)
C3 C4 H4 120.3
C5 C4 H4 120.3
C4 C5 C6 121.4(7)
C4 C5 H5 119.3
C6 C5 H5 119.3
C5 C6 C1 118.6(6)
C5 C6 C19 114.5(6)
C1 C6 C19 126.9(6)
C12 C7 C8 120.4(7)
C12 C7 C2 119.1(7)
C8 C7 C2 120.1(7)
C9 C8 C7 118.2(7)
C9 C8 C13 120.6(7)
C7 C8 C13 121.2(7)
C10 C9 C8 121.8(8)
C10 C9 H9 119.1
C8 C9 H9 119.1
C11 C10 C9 120.3(8)
C11 C10 H10 119.9
C9 C10 H10 119.9
C10 C11 C12 120.7(8)
C10 C11 H11 119.7
C12 C11 H11 119.7
C7 C12 C11 118.6(7)
C7 C12 C16 121.8(7)
C11 C12 C16 119.6(7)
C14 C13 C8 113.1(7)
C14 C13 C15 109.3(8)
C8 C13 C15 110.6(7)
C14 C13 H13 107.9
C8 C13 H13 107.9
C15 C13 H13 107.9
C13 C14 H14A 109.5
C13 C14 H14B 109.5
H14A C14 H14B 109.5
C13 C14 H14C 109.5
H14A C14 H14C 109.5
H14B C14 H14C 109.5
C13 C15 H15A 109.5
C13 C15 H15B 109.5
H15A C15 H15B 109.5
C13 C15 H15C 109.5
H15A C15 H15C 109.5
H15B C15 H15C 109.5
C18 C16 C12 112.7(7)
C18 C16 C17 110.5(7)
C12 C16 C17 111.9(8)
C18 C16 H16 107.2
C12 C16 H16 107.2
C17 C16 H16 107.2
C16 C17 H17A 109.5
C16 C17 H17B 109.5
H17A C17 H17B 109.5
C16 C17 H17C 109.5
H17A C17 H17C 109.5
H17B C17 H17C 109.5
C16 C18 H18A 109.5
C16 C18 H18B 109.5
H18A C18 H18B 109.5
C16 C18 H18C 109.5
H18A C18 H18C 109.5
H18B C18 H18C 109.5
C20 C19 C24 120.7(6)
C20 C19 C6 116.1(6)
C24 C19 C6 122.9(7)
C19 C20 C21 118.3(5)
C19 C20 C25 123.4(5)
C21 C20 C25 118.3(6)
C22 C21 C20 120.2(8)
C22 C21 H21 119.9
C20 C21 H21 119.9
C21 C22 C23 120.2(8)
C21 C22 H22 119.9
C23 C22 H22 119.9
C22 C23 C24 122.3(9)
C22 C23 H23 118.8
C24 C23 H23 118.8
C23 C24 C19 118.1(8)
C23 C24 C28 120.6(8)
C19 C24 C28 121.2(7)
C26 C25 C20 115.2(8)
C26 C25 C27 109.7(9)
C20 C25 C27 108.6(9)
C26 C25 H25 107.7
C20 C25 H25 107.7
C27 C25 H25 107.7
C25 C26 H26A 109.5
C25 C26 H26B 109.5
H26A C26 H26B 109.5
C25 C26 H26C 109.5
H26A C26 H26C 109.5
H26B C26 H26C 109.5
C25 C27 H27A 109.5
C25 C27 H27B 109.5
H27A C27 H27B 109.5
C25 C27 H27C 109.5
H27A C27 H27C 109.5
H27B C27 H27C 109.5
C24 C28 C29 114.2(7)
C24 C28 C30 109.6(7)
C29 C28 C30 108.1(8)
C24 C28 H28 108.3
C29 C28 H28 108.3
C30 C28 H28 108.3
C28 C29 H29A 109.5
C28 C29 H29B 109.5
H29A C29 H29B 109.5
C28 C29 H29C 109.5
H29A C29 H29C 109.5
H29B C29 H29C 109.5
C28 C30 H30A 109.5
C28 C30 H30B 109.5
H30A C30 H30B 109.5
C28 C30 H30C 109.5
H30A C30 H30C 109.5
H30B C30 H30C 109.5
P1 C31 H31A 109.5
P1 C31 H31B 109.5
H31A C31 H31B 109.5
P1 C31 H31C 109.5
H31A C31 H31C 109.5
H31B C31 H31C 109.5
P1 C32 H32A 109.5
P1 C32 H32B 109.5
H32A C32 H32B 109.5
P1 C32 H32C 109.5
H32A C32 H32C 109.5
H32B C32 H32C 109.5
C35 C33 C34 103.3(14)
C35 C33 C36 104.0(12)
C34 C33 C36 113.5(14)
C35 C33 P2 115.6(11)
C34 C33 P2 115.2(10)
C36 C33 P2 105.1(12)
C33 C34 H34A 109.5
C33 C34 H34B 109.5
H34A C34 H34B 109.5
C33 C34 H34C 109.5
H34A C34 H34C 109.5
H34B C34 H34C 109.5
C33 C35 H35A 109.5
C33 C35 H35B 109.5
H35A C35 H35B 109.5
C33 C35 H35C 109.5
H35A C35 H35C 109.5
H35B C35 H35C 109.5
C33 C36 H36A 109.5
C33 C36 H36B 109.5
H36A C36 H36B 109.5
C33 C36 H36C 109.5
H36A C36 H36C 109.5
H36B C36 H36C 109.5
C39 C37 C38 113.9(12)
C39 C37 C40 107.2(16)
C38 C37 C40 110.0(12)
C39 C37 P2 111.9(9)
C38 C37 P2 112.1(13)
C40 C37 P2 100.7(9)
C37 C38 H38A 109.5
C37 C38 H38B 109.5
H38A C38 H38B 109.5
C37 C38 H38C 109.5
H38A C38 H38C 109.5
H38B C38 H38C 109.5
C37 C39 H39A 109.5
C37 C39 H39B 109.5
H39A C39 H39B 109.5
C37 C39 H39C 109.5
H39A C39 H39C 109.5
H39B C39 H39C 109.5
C37 C40 H40A 109.5
C37 C40 H40B 109.5
H40A C40 H40B 109.5
C37 C40 H40C 109.5
H40A C40 H40C 109.5
H40B C40 H40C 109.5
C44 C41 C43 113.1(13)
C44 C41 C42 105.9(12)
C43 C41 C42 111.7(12)
C44 C41 P2 108.8(9)
C43 C41 P2 108.0(10)
C42 C41 P2 109.2(10)
C41 C42 H42A 109.5
C41 C42 H42B 109.5
H42A C42 H42B 109.5
C41 C42 H42C 109.5
H42A C42 H42C 109.5
H42B C42 H42C 109.5
C41 C43 H43A 109.5
C41 C43 H43B 109.5
H43A C43 H43B 109.5
C41 C43 H43C 109.5
H43A C43 H43C 109.5
H43B C43 H43C 109.5
C41 C44 H44A 109.5
C41 C44 H44B 109.5
H44A C44 H44B 109.5
C41 C44 H44C 109.5
H44A C44 H44C 109.5
H44B C44 H44C 109.5
C47 C45 C48 109.1(12)
C47 C45 C46 103.7(17)
C48 C45 C46 113.0(13)
C47 C45 P3 107.1(9)
C48 C45 P3 116.0(14)
C46 C45 P3 106.9(9)
C45 C46 H46A 109.5
C45 C46 H46B 109.5
H46A C46 H46B 109.5
C45 C46 H46C 109.5
H46A C46 H46C 109.5
H46B C46 H46C 109.5
C45 C47 H47A 109.5
C45 C47 H47B 109.5
H47A C47 H47B 109.5
C45 C47 H47C 109.5
H47A C47 H47C 109.5
H47B C47 H47C 109.5
C45 C48 H48A 109.5
C45 C48 H48B 109.5
H48A C48 H48B 109.5
C45 C48 H48C 109.5
H48A C48 H48C 109.5
H48B C48 H48C 109.5
C51 C49 C52 111.6(14)
C51 C49 C50 107.1(12)
C52 C49 C50 108.7(11)
C51 C49 P3 108.3(8)
C52 C49 P3 114.9(10)
C50 C49 P3 105.9(10)
C49 C50 H50A 109.5
C49 C50 H50B 109.5
H50A C50 H50B 109.5
C49 C50 H50C 109.5
H50A C50 H50C 109.5
H50B C50 H50C 109.5
C49 C51 H51A 109.5
C49 C51 H51B 109.5
H51A C51 H51B 109.5
C49 C51 H51C 109.5
H51A C51 H51C 109.5
H51B C51 H51C 109.5
C49 C52 H52A 109.5
C49 C52 H52B 109.5
H52A C52 H52B 109.5
C49 C52 H52C 109.5
H52A C52 H52C 109.5
H52B C52 H52C 109.5
C54 C53 C56 108.2(13)
C54 C53 C55 106.1(11)
C56 C53 C55 110.3(15)
C54 C53 P3 108.1(11)
C56 C53 P3 112.7(10)
C55 C53 P3 111.1(9)
C53 C54 H54A 109.5
C53 C54 H54B 109.5
H54A C54 H54B 109.5
C53 C54 H54C 109.5
H54A C54 H54C 109.5
H54B C54 H54C 109.5
C53 C55 H55A 109.5
C53 C55 H55B 109.5
H55A C55 H55B 109.5
C53 C55 H55C 109.5
H55A C55 H55C 109.5
H55B C55 H55C 109.5
C53 C56 H56A 109.5
C53 C56 H56B 109.5
H56A C56 H56B 109.5
C53 C56 H56C 109.5
H56A C56 H56C 109.5
H56B C56 H56C 109.5
C58 C57 Au1 125.9(6)
C58 C57 H57 117.1
Au1 C57 H57 117.1
C57 C58 Pt1 128.3(6)
C57 C58 H58 115.8
Pt1 C58 H58 115.8
C116 B1 C124 117.2(8)
C216 B1 C100 112.4(7)
C116 B1 C100 108.2(7)
C124 B1 C100 104.9(7)
C216 B1 C224 116.5(8)
C100 B1 C224 108.9(7)
C116 B1 C108 105.0(7)
C124 B1 C108 110.9(7)
C100 B1 C108 110.6(7)
C216 B1 C208 104.7(7)
C100 B1 C208 111.2(7)
C224 B1 C208 102.6(7)
C101 C100 C105 114.8(7)
C101 C100 B1 121.3(7)
C105 C100 B1 123.9(7)
C102 C101 C100 123.1(7)
C102 C101 H101 118.4
C100 C101 H101 118.4
C101 C102 C103 120.2(8)
C101 C102 C106 118.4(8)
C103 C102 C106 121.4(8)
C104 C103 C102 118.5(8)
C104 C103 H103 120.7
C102 C103 H103 120.7
C103 C104 C105 120.7(8)
C103 C104 C107 118.5(9)
C105 C104 C107 120.8(9)
C104 C105 C100 122.7(8)
C104 C105 H105 118.6
C100 C105 H105 118.6
F2 C106 F1 105.0(8)
F2 C106 F3 105.6(8)
F1 C106 F3 106.0(8)
F2 C106 C102 113.1(8)
F1 C106 C102 112.8(8)
F3 C106 C102 113.6(8)
F4 C107 F6 106.3(11)
F4 C107 F5 102.4(11)
F6 C107 F5 98.6(11)
F4 C107 C104 117.4(10)
F6 C107 C104 115.7(10)
F5 C107 C104 114.1(10)
C109 C108 C113 120.0
C109 C108 B1 118.7(6)
C113 C108 B1 121.2(6)
C110 C109 C108 120.0
C110 C109 H109 120.0
C108 C109 H109 120.0
C109 C110 C111 120.0
C109 C110 C114 119.4(11)
C111 C110 C114 120.5(11)
C112 C111 C110 120.0
C112 C111 H111 120.0
C110 C111 H111 120.0
C113 C112 C111 120.0
C113 C112 C115 126.1(10)
C111 C112 C115 113.2(10)
C112 C113 C108 120.0
C112 C113 H113 120.0
C108 C113 H113 120.0
F8 C114 F9 103.3(17)
F8 C114 F7 103.4(17)
F9 C114 F7 102.8(16)
F8 C114 C110 117.2(17)
F9 C114 C110 118.5(18)
F7 C114 C110 109.6(17)
F10 C115 F11 106.5(16)
F10 C115 F12 104.0(16)
F11 C115 F12 101.8(14)
F10 C115 C112 117.2(16)
F11 C115 C112 114.1(18)
F12 C115 C112 111.7(18)
C117 C116 C121 120.0
C117 C116 B1 117.8(7)
C121 C116 B1 122.1(7)
C116 C117 C118 120.0
C116 C117 H117 120.0
C118 C117 H117 120.0
C119 C118 C117 120.0
C119 C118 C122 117.2(10)
C117 C118 C122 122.5(10)
C118 C119 C120 120.0
C118 C119 H119 120.0
C120 C119 H119 120.0
C119 C120 C121 120.0
C119 C120 C123 126.5(9)
C121 C120 C123 111.5(9)
C120 C121 C116 120.0
C120 C121 H121 120.0
C116 C121 H121 120.0
F15 C122 F13 107.2(14)
F15 C122 F14 107.3(15)
F13 C122 F14 106.8(14)
F15 C122 C118 111.6(15)
F13 C122 C118 111.5(15)
F14 C122 C118 112.1(14)
F18 C123 F17 108.6(17)
F18 C123 F16 106.8(17)
F17 C123 F16 104.5(15)
F18 C123 C120 142.8(18)
F17 C123 C120 103.8(16)
F16 C123 C120 81.8(13)
C125 C124 C129 120.0
C125 C124 B1 115.9(7)
C129 C124 B1 124.1(7)
C124 C125 C126 120.0
C124 C125 H125 120.0
C126 C125 H125 120.0
C125 C126 C127 120.0
C125 C126 C130 122.2(7)
C127 C126 C130 117.8(7)
C128 C127 C126 120.0
C128 C127 H127 120.0
C126 C127 H127 120.0
C127 C128 C129 120.0
C127 C128 C131 118.2(10)
C129 C128 C131 121.7(10)
C128 C129 C124 120.0
C128 C129 H129 120.0
C124 C129 H129 120.0
F20 C130 F21 106.3(7)
F20 C130 F19 106.3(7)
F21 C130 F19 118.0
F20 C130 C126 112.5(10)
F21 C130 C126 105.9(5)
F19 C130 C126 107.9(4)
F22 C131 F23 113.6(16)
F22 C131 F24 109.1(14)
F23 C131 F24 107.6(13)
F22 C131 C128 107.8(15)
F23 C131 C128 109.1(14)
F24 C131 C128 109.5(15)
C209 C208 C213 120.0
C209 C208 B1 120.9(7)
C213 C208 B1 118.8(7)
C210 C209 C208 120.0
C210 C209 H209 120.0
C208 C209 H209 120.0
C214 C210 C209 118.5(12)
C214 C210 C211 121.4(12)
C209 C210 C211 120.0
C212 C211 C210 120.0
C212 C211 H211 120.0
C210 C211 H211 120.0
C215 C212 C211 104.2(12)
C215 C212 C213 135.8(12)
C211 C212 C213 120.0
C212 C213 C208 120.0
C212 C213 H213 120.0
C208 C213 H213 120.0
F8B C214 F9B 95.8(16)
F8B C214 F7B 99.0(16)
F9B C214 F7B 97.6(15)
F8B C214 C210 123(2)
F9B C214 C210 120.4(18)
F7B C214 C210 115.5(18)
C212 C215 F11B 140.8(17)
C212 C215 F10B 123.1(17)
F11B C215 F10B 94.5(13)
C212 C215 F12B 105.5(13)
F11B C215 F12B 86.9(12)
F10B C215 F12B 85.0(12)
C217 C216 C221 120.0
C217 C216 B1 123.7(7)
C221 C216 B1 116.2(7)
C218 C217 C216 120.0
C218 C217 H217 120.0
C216 C217 H217 120.0
C219 C218 C217 120.0
C219 C218 C222 117.8(12)
C217 C218 C222 122.2(12)
C218 C219 C220 120.0
C218 C219 H219 120.0
C220 C219 H219 120.0
C219 C220 C221 120.0
C219 C220 C223 124.6(10)
C221 C220 C223 112.7(10)
C220 C221 C216 120.0
C220 C221 H221 120.0
C216 C221 H221 120.0
F13B C222 F14B 105.1(16)
F13B C222 F15B 106.2(17)
F14B C222 F15B 103.1(16)
F13B C222 C218 112.5(18)
F14B C222 C218 115.2(19)
F15B C222 C218 113.8(17)
F18B C223 F17B 107.2(18)
F18B C223 F16B 105.9(18)
F17B C223 F16B 102.7(17)
F18B C223 C220 107.2(19)
F17B C223 C220 102.9(18)
F16B C223 C220 129(2)
C225 C224 C229 120.0
C225 C224 B1 120.4(7)
C229 C224 B1 119.6(7)
C224 C225 C226 120.0
C224 C225 H225 120.0
C226 C225 H225 120.0
C227 C226 C225 120.0
C227 C226 C230 129.6(10)
C225 C226 C230 108.0(10)
C228 C227 C226 120.0
C228 C227 H227 120.0
C226 C227 H227 120.0
C229 C228 C227 120.0
C229 C228 C231 119.0(10)
C227 C228 C231 121.0(10)
C228 C229 C224 120.0
C228 C229 H229 120.0
C224 C229 H229 120.0
F20B C230 F21B 104.1(17)
F20B C230 F19B 102.6(17)
F21B C230 F19B 100.3(16)
F20B C230 C226 158(2)
F21B C230 C226 87.5(16)
F19B C230 C226 93.5(14)
F24B C231 F22B 108.5(16)
F24B C231 F23B 107.5(16)
F22B C231 F23B 106.3(16)
F24B C231 C228 112.5(17)
F22B C231 C228 110.7(17)
F23B C231 C228 111.1(16)

loop_
_geom_bond_atom_site_label_1
_geom_bond_atom_site_label_2
_geom_bond_distance
Au1 C57 2.043(8)
Au1 P1 2.281(2)
Pt1 C58 2.001(8)
Pt1 P3 2.342(3)
Pt1 P2 2.348(2)
P1 C31 1.802(9)
P1 C32 1.816(10)
P1 C1 1.838(7)
P2 C33 1.827(12)
P2 C37 1.903(14)
P2 C41 1.934(14)
P3 C45 1.870(14)
P3 C53 1.903(13)
P3 C49 1.961(14)
C1 C2 1.410(10)
C1 C6 1.413(9)
C2 C3 1.398(10)
C2 C7 1.514(10)
C3 C4 1.364(11)
C3 H3 0.9500
C4 C5 1.388(11)
C4 H4 0.9500
C5 C6 1.409(10)
C5 H5 0.9500
C6 C19 1.489(9)
C7 C12 1.398(10)
C7 C8 1.411(11)
C8 C9 1.378(11)
C8 C13 1.517(11)
C9 C10 1.365(12)
C9 H9 0.9500
C10 C11 1.365(12)
C10 H10 0.9500
C11 C12 1.402(11)
C11 H11 0.9500
C12 C16 1.517(11)
C13 C14 1.512(12)
C13 C15 1.551(12)
C13 H13 1.0000
C14 H14A 0.9800
C14 H14B 0.9800
C14 H14C 0.9800
C15 H15A 0.9800
C15 H15B 0.9800
C15 H15C 0.9800
C16 C18 1.500(12)
C16 C17 1.529(13)
C16 H16 1.0000
C17 H17A 0.9800
C17 H17B 0.9800
C17 H17C 0.9800
C18 H18A 0.9800
C18 H18B 0.9800
C18 H18C 0.9800
C19 C20 1.392(7)
C19 C24 1.399(11)
C20 C21 1.425(9)
C20 C25 1.527(10)
C21 C22 1.358(13)
C21 H21 0.9500
C22 C23 1.365(13)
C22 H22 0.9500
C23 C24 1.379(11)
C23 H23 0.9500
C24 C28 1.506(12)
C25 C26 1.518(14)
C25 C27 1.536(15)
C25 H25 1.0000
C26 H26A 0.9800
C26 H26B 0.9800
C26 H26C 0.9800
C27 H27A 0.9800
C27 H27B 0.9800
C27 H27C 0.9800
C28 C29 1.537(12)
C28 C30 1.538(12)
C28 H28 1.0000
C29 H29A 0.9800
C29 H29B 0.9800
C29 H29C 0.9800
C30 H30A 0.9800
C30 H30B 0.9800
C30 H30C 0.9800
C31 H31A 0.9800
C31 H31B 0.9800
C31 H31C 0.9800
C32 H32A 0.9800
C32 H32B 0.9800
C32 H32C 0.9800
C33 C35 1.484(19)
C33 C34 1.591(19)
C33 C36 1.69(3)
C34 H34A 0.9800
C34 H34B 0.9800
C34 H34C 0.9800
C35 H35A 0.9800
C35 H35B 0.9800
C35 H35C 0.9800
C36 H36A 0.9800
C36 H36B 0.9800
C36 H36C 0.9800
C37 C39 1.450(19)
C37 C38 1.59(2)
C37 C40 1.73(2)
C38 H38A 0.9800
C38 H38B 0.9800
C38 H38C 0.9800
C39 H39A 0.9800
C39 H39B 0.9800
C39 H39C 0.9800
C40 H40A 0.9800
C40 H40B 0.9800
C40 H40C 0.9800
C41 C44 1.519(17)
C41 C43 1.598(18)
C41 C42 1.606(17)
C42 H42A 0.9800
C42 H42B 0.9800
C42 H42C 0.9800
C43 H43A 0.9800
C43 H43B 0.9800
C43 H43C 0.9800
C44 H44A 0.9800
C44 H44B 0.9800
C44 H44C 0.9800
C45 C47 1.51(2)
C45 C48 1.56(2)
C45 C46 1.59(2)
C46 H46A 0.9800
C46 H46B 0.9800
C46 H46C 0.9800
C47 H47A 0.9800
C47 H47B 0.9800
C47 H47C 0.9800
C48 H48A 0.9800
C48 H48B 0.9800
C48 H48C 0.9800
C49 C51 1.488(18)
C49 C52 1.533(17)
C49 C50 1.570(18)
C50 H50A 0.9800
C50 H50B 0.9800
C50 H50C 0.9800
C51 H51A 0.9800
C51 H51B 0.9800
C51 H51C 0.9800
C52 H52A 0.9800
C52 H52B 0.9800
C52 H52C 0.9800
C53 C54 1.533(18)
C53 C56 1.552(16)
C53 C55 1.56(2)
C54 H54A 0.9800
C54 H54B 0.9800
C54 H54C 0.9800
C55 H55A 0.9800
C55 H55B 0.9800
C55 H55C 0.9800
C56 H56A 0.9800
C56 H56B 0.9800
C56 H56C 0.9800
C57 C58 1.287(11)
C57 H57 0.9500
C58 H58 0.9500
B1 C216 1.624(12)
B1 C116 1.625(11)
B1 C124 1.647(11)
B1 C100 1.660(11)
B1 C224 1.669(12)
B1 C108 1.780(12)
B1 C208 1.818(12)
C100 C101 1.393(11)
C100 C105 1.402(11)
C101 C102 1.385(10)
C101 H101 0.9500
C102 C103 1.391(11)
C102 C106 1.489(12)
C103 C104 1.367(12)
C103 H103 0.9500
C104 C105 1.389(11)
C104 C107 1.446(12)
C105 H105 0.9500
C106 F2 1.327(12)
C106 F1 1.332(11)
C106 F3 1.338(10)
C107 F4 1.243(13)
C107 F6 1.274(14)
C107 F5 1.297(13)
C108 C109 1.3900
C108 C113 1.3900
C109 C110 1.3900
C109 H109 0.9500
C110 C111 1.3900
C110 C114 1.45(3)
C111 C112 1.3900
C111 H111 0.9500
C112 C113 1.3900
C112 C115 1.42(2)
C113 H113 0.9500
C114 F8 1.289(18)
C114 F9 1.334(17)
C114 F7 1.348(18)
C115 F10 1.300(17)
C115 F11 1.340(17)
C115 F12 1.352(17)
C116 C117 1.3900
C116 C121 1.3900
C117 C118 1.3900
C117 H117 0.9500
C118 C119 1.3900
C118 C122 1.48(2)
C119 C120 1.3900
C119 H119 0.9500
C120 C121 1.3900
C120 C123 1.66(3)
C121 H121 0.9500
C122 F15 1.318(17)
C122 F13 1.332(17)
C122 F14 1.349(16)
C123 F18 1.286(18)
C123 F17 1.348(17)
C123 F16 1.353(17)
C124 C125 1.3900
C124 C129 1.3900
C125 C126 1.3900
C125 H125 0.9500
C126 C127 1.3900
C126 C130 1.486(8)
C127 C128 1.3900
C127 H127 0.9500
C128 C129 1.3900
C128 C131 1.53(2)
C129 H129 0.9500
C130 F20 1.313(13)
C130 F21 1.3733
C130 F19 1.4188
C131 F22 1.289(16)
C131 F23 1.334(16)
C131 F24 1.352(15)
C208 C209 1.3900
C208 C213 1.3900
C209 C210 1.3900
C209 H209 0.9500
C210 C214 1.36(2)
C210 C211 1.3900
C211 C212 1.3900
C211 H211 0.9500
C212 C215 1.233(18)
C212 C213 1.3900
C213 H213 0.9500
C214 F8B 1.278(18)
C214 F9B 1.311(18)
C214 F7B 1.314(18)
C215 F11B 1.281(15)
C215 F10B 1.413(16)
C215 F12B 1.462(16)
C216 C217 1.3900
C216 C221 1.3900
C217 C218 1.3900
C217 H217 0.9500
C218 C219 1.3900
C218 C222 1.46(3)
C219 C220 1.3900
C219 H219 0.9500
C220 C221 1.3900
C220 C223 1.57(3)
C221 H221 0.9500
C222 F13B 1.298(17)
C222 F14B 1.309(18)
C222 F15B 1.317(18)
C223 F18B 1.295(18)
C223 F17B 1.317(19)
C223 F16B 1.334(19)
C224 C225 1.3900
C224 C229 1.3900
C225 C226 1.3900
C225 H225 0.9500
C226 C227 1.3900
C226 C230 1.69(3)
C227 C228 1.3900
C227 H227 0.9500
C228 C229 1.3900
C228 C231 1.54(3)
C229 H229 0.9500
C230 F20B 1.303(18)
C230 F21B 1.334(18)
C230 F19B 1.361(18)
C231 F24B 1.262(18)
C231 F22B 1.278(17)
C231 F23B 1.338(17)
